data_2220703
loop_
_publ_author_name
'Li, Man-Lin'
'Huang, Xianqiang'
'Feng, Ruo-Kun'

_publ_section_title
;
 (<i>E</i>)-<i>N</i>'-[1-(4-Chlorophenyl)ethylidene]-2-hydroxybenzohydrazide
;
_journal_coeditor_code BI2333
_journal_issue 2
_journal_name_full 'Acta Crystallographica Section E'
_journal_page_first o369
_journal_paper_doi 10.1107/S1600536809002311
_journal_volume 65
_journal_year 2009
_chemical_formula_iupac 'C15 H13 Cl N2 O2'
_chemical_formula_moiety 'C15 H13 Cl N2 O2'
_chemical_formula_sum 'C15 H13 Cl N2 O2'
_chemical_formula_weight 288.72
_chemical_name_systematic
;
(<i>E</i>)-<i>N</i>'-[1-(4-Chlorophenyl)ethylidene]-2-hydroxybenzohydrazide
;
_space_group_IT_number 15
_symmetry_cell_setting monoclinic
_symmetry_space_group_name_Hall '-C 2yc'
_symmetry_space_group_name_H-M 'C 1 2/c 1'
_atom_sites_solution_hydrogens geom
_atom_sites_solution_primary direct
_atom_sites_solution_secondary difmap
_audit_creation_method SHELXL97
_cell_angle_alpha 90.00
_cell_angle_beta 113.530(2)
_cell_angle_gamma 90.00
_cell_formula_units_Z 8
_cell_length_a 27.900(3)
_cell_length_b 7.8800(10)
_cell_length_c 13.4899(15)
_cell_measurement_reflns_used 951
_cell_measurement_temperature 293(2)
_cell_measurement_theta_max 25.100
_cell_measurement_theta_min 2.709
_cell_volume 2719.2(5)
_computing_cell_refinement 'SAINT (Bruker, 1997)'
_computing_data_collection 'SMART (Bruker, 1997)'
_computing_data_reduction 'SAINT (Bruker, 1997)'
_computing_molecular_graphics 'SHELXTL (Sheldrick, 2008)'
_computing_publication_material 'SHELXTL (Sheldrick, 2008)'
_computing_structure_refinement 'SHELXL97 (Sheldrick, 2008)'
_computing_structure_solution 'SHELXS97 (Sheldrick, 2008)'
_diffrn_ambient_temperature 293(2)
_diffrn_measured_fraction_theta_full 0.997
_diffrn_measured_fraction_theta_max 0.997
_diffrn_measurement_device_type 'Bruker SMART CCD'
_diffrn_measurement_method '\f and \w'
_diffrn_radiation_monochromator graphite
_diffrn_radiation_source 'fine-focus sealed tube'
_diffrn_radiation_type MoK\a
_diffrn_radiation_wavelength 0.71073
_diffrn_reflns_av_R_equivalents 0.0816
_diffrn_reflns_av_sigmaI/netI 0.1041
_diffrn_reflns_limit_h_max 20
_diffrn_reflns_limit_h_min -29
_diffrn_reflns_limit_k_max 8
_diffrn_reflns_limit_k_min -8
_diffrn_reflns_limit_l_max 14
_diffrn_reflns_limit_l_min -14
_diffrn_reflns_number 4744
_diffrn_reflns_theta_full 21.96
_diffrn_reflns_theta_max 21.96
_diffrn_reflns_theta_min 1.59
_diffrn_standards_number 0
_exptl_absorpt_coefficient_mu 0.283
_exptl_absorpt_correction_T_max 0.9804
_exptl_absorpt_correction_T_min 0.9074
_exptl_absorpt_correction_type multi-scan
_exptl_absorpt_process_details '(SADABS; Sheldrick, 1996)'
_exptl_crystal_colour green
_exptl_crystal_density_diffrn 1.411
_exptl_crystal_density_method 'not measured'
_exptl_crystal_description block
_exptl_crystal_F_000 1200
_exptl_crystal_size_max 0.35
_exptl_crystal_size_mid 0.17
_exptl_crystal_size_min 0.07
_refine_diff_density_max 0.325
_refine_diff_density_min -0.370
_refine_ls_extinction_method none
_refine_ls_goodness_of_fit_ref 0.963
_refine_ls_hydrogen_treatment constr
_refine_ls_matrix_type full
_refine_ls_number_parameters 182
_refine_ls_number_reflns 1663
_refine_ls_number_restraints 0
_refine_ls_restrained_S_all 0.963
_refine_ls_R_factor_all 0.1304
_refine_ls_R_factor_gt 0.0648
_refine_ls_shift/su_max 0.000
_refine_ls_shift/su_mean 0.000
_refine_ls_structure_factor_coef Fsqd
_refine_ls_weighting_details 'calc w = 1/[\s^2^(Fo^2^)+(0.1726P)^2^] where P=(Fo^2^+2Fc^2^)/3'
_refine_ls_weighting_scheme calc
_refine_ls_wR_factor_gt 0.1853
_refine_ls_wR_factor_ref 0.2657
_reflns_number_gt 901
_reflns_number_total 1663
_reflns_threshold_expression I>2\s(I)
_cod_data_source_file bi2333.cif
_cod_data_source_block I
_cod_original_sg_symbol_H-M 'C 2/c'
_cod_database_code 2220703
_cod_database_fobs_code 2220703

loop_
_symmetry_equiv_pos_as_xyz
'x, y, z'
'-x, y, -z+1/2'
'x+1/2, y+1/2, z'
'-x+1/2, y+1/2, -z+1/2'
'-x, -y, -z'
'x, -y, z-1/2'
'-x+1/2, -y+1/2, -z'
'x+1/2, -y+1/2, z-1/2'

loop_
_atom_site_type_symbol
_atom_site_label
_atom_site_fract_x
_atom_site_fract_y
_atom_site_fract_z
_atom_site_U_iso_or_equiv
_atom_site_adp_type
_atom_site_calc_flag
_atom_site_refinement_flags
_atom_site_occupancy
_atom_site_disorder_assembly
_atom_site_disorder_group
Cl Cl1 -0.16974(8) 0.5453(3) -0.40292(16) 0.0745(9) Uani d . 1 . .
N N1 0.07264(19) 0.1148(7) 0.0780(4) 0.0390(15) Uani d . 1 . .
H H1 0.0712 0.1193 0.1404 0.047 Uiso calc R 1 . .
N N2 0.0332(2) 0.1842(7) -0.0112(4) 0.0372(15) Uani d . 1 . .
O O1 0.11636(19) 0.0271(8) -0.0221(4) 0.0714(19) Uani d . 1 . .
O O2 0.11905(18) 0.0618(6) 0.2888(3) 0.0531(15) Uani d . 1 . .
H H2 0.1252 0.0612 0.3535 0.080 Uiso calc R 1 . .
C C1 0.1133(2) 0.0401(10) 0.0666(5) 0.0422(19) Uani d . 1 . .
C C2 0.1557(2) -0.0358(9) 0.1654(5) 0.0400(18) Uani d . 1 . .
C C3 0.1585(2) -0.0201(9) 0.2719(5) 0.0405(19) Uani d . 1 . .
C C4 0.2007(3) -0.0898(10) 0.3581(5) 0.050(2) Uani d . 1 . .
H H4 0.2027 -0.0789 0.4283 0.060 Uiso calc R 1 . .
C C5 0.2391(3) -0.1741(11) 0.3394(6) 0.063(2) Uani d . 1 . .
H H5 0.2671 -0.2198 0.3975 0.075 Uiso calc R 1 . .
C C6 0.2372(3) -0.1928(11) 0.2365(6) 0.060(2) Uani d . 1 . .
H H6 0.2627 -0.2543 0.2242 0.071 Uiso calc R 1 . .
C C7 0.1960(3) -0.1174(9) 0.1511(6) 0.0457(19) Uani d . 1 . .
H H7 0.1958 -0.1225 0.0820 0.055 Uiso calc R 1 . .
C C8 -0.0107(3) 0.2598(11) 0.1122(5) 0.056(2) Uani d . 1 . .
H H8A -0.0043 0.1505 0.1465 0.084 Uiso calc R 1 . .
H H8B -0.0452 0.2971 0.1005 0.084 Uiso calc R 1 . .
H H8C 0.0145 0.3397 0.1578 0.084 Uiso calc R 1 . .
C C9 -0.0057(2) 0.2471(9) 0.0044(5) 0.0405(18) Uani d . 1 . .
C C10 -0.0473(3) 0.3259(9) -0.0938(5) 0.0387(18) Uani d . 1 . .
C C11 -0.0867(3) 0.4294(9) -0.0915(5) 0.046(2) Uani d . 1 . .
H H11 -0.0883 0.4545 -0.0254 0.055 Uiso calc R 1 . .
C C12 -0.1242(3) 0.4970(10) -0.1857(6) 0.052(2) Uani d . 1 . .
H H12 -0.1503 0.5674 -0.1824 0.063 Uiso calc R 1 . .
C C13 -0.1227(3) 0.4592(9) -0.2842(5) 0.0430(19) Uani d . 1 . .
C C14 -0.0845(3) 0.3575(10) -0.2901(5) 0.052(2) Uani d . 1 . .
H H14 -0.0827 0.3366 -0.3563 0.062 Uiso calc R 1 . .
C C15 -0.0479(3) 0.2847(9) -0.1954(5) 0.0450(19) Uani d . 1 . .
H H15 -0.0236 0.2077 -0.2001 0.054 Uiso calc R 1 . .

loop_
_atom_site_aniso_label
_atom_site_aniso_U_11
_atom_site_aniso_U_22
_atom_site_aniso_U_33
_atom_site_aniso_U_12
_atom_site_aniso_U_13
_atom_site_aniso_U_23
Cl1 0.0664(15) 0.088(2) 0.0516(14) 0.0085(12) 0.0054(11) 0.0142(12)
N1 0.039(3) 0.058(4) 0.023(3) 0.000(3) 0.016(3) 0.002(3)
N2 0.038(3) 0.043(4) 0.032(3) -0.001(3) 0.016(3) 0.001(3)
O1 0.061(3) 0.136(6) 0.026(3) 0.018(3) 0.027(3) 0.006(3)
O2 0.062(3) 0.078(4) 0.025(2) 0.006(3) 0.023(2) 0.005(2)
C1 0.038(4) 0.065(5) 0.028(4) -0.011(4) 0.018(3) -0.006(3)
C2 0.036(4) 0.060(5) 0.028(4) -0.007(4) 0.016(3) 0.003(3)
C3 0.038(4) 0.053(5) 0.036(4) -0.003(3) 0.020(3) 0.002(3)
C4 0.057(5) 0.053(6) 0.034(4) -0.007(4) 0.013(4) 0.006(4)
C5 0.045(5) 0.084(7) 0.054(5) 0.009(4) 0.014(4) 0.015(5)
C6 0.040(5) 0.084(7) 0.055(5) 0.006(4) 0.019(4) 0.008(5)
C7 0.051(5) 0.046(5) 0.047(4) -0.001(4) 0.027(4) -0.004(4)
C8 0.056(5) 0.080(7) 0.037(4) -0.001(4) 0.025(4) 0.006(4)
C9 0.042(4) 0.049(5) 0.033(4) -0.013(4) 0.018(3) -0.007(3)
C10 0.042(4) 0.050(5) 0.028(4) -0.008(4) 0.019(3) 0.000(3)
C11 0.044(4) 0.059(6) 0.038(4) 0.001(4) 0.020(4) -0.007(4)
C12 0.048(5) 0.057(6) 0.052(5) 0.003(4) 0.021(4) 0.006(4)
C13 0.037(4) 0.041(5) 0.042(4) -0.005(4) 0.006(3) 0.006(4)
C14 0.060(5) 0.064(6) 0.033(4) -0.003(4) 0.021(4) 0.002(4)
C15 0.042(4) 0.061(6) 0.035(4) 0.008(4) 0.019(3) 0.002(4)

loop_
_atom_type_symbol
_atom_type_description
_atom_type_scat_dispersion_real
_atom_type_scat_dispersion_imag
_atom_type_scat_source
C C 0.0033 0.0016 'International Tables Vol C Tables 4.2.6.8 and 6.1.1.4'
H H 0.0000 0.0000 'International Tables Vol C Tables 4.2.6.8 and 6.1.1.4'
N N 0.0061 0.0033 'International Tables Vol C Tables 4.2.6.8 and 6.1.1.4'
O O 0.0106 0.0060 'International Tables Vol C Tables 4.2.6.8 and 6.1.1.4'
Cl Cl 0.1484 0.1585 'International Tables Vol C Tables 4.2.6.8 and 6.1.1.4'

loop_
_geom_angle_atom_site_label_1
_geom_angle_atom_site_label_2
_geom_angle_atom_site_label_3
_geom_angle_site_symmetry_1
_geom_angle_site_symmetry_3
_geom_angle
_geom_angle_publ_flag
C1 N1 N2 . . 119.4(5) ?
C1 N1 H1 . . 120.3 ?
N2 N1 H1 . . 120.3 ?
C9 N2 N1 . . 116.2(5) ?
C3 O2 H2 . . 109.5 ?
O1 C1 N1 . . 122.4(6) ?
O1 C1 C2 . . 119.3(6) ?
N1 C1 C2 . . 118.3(5) ?
C7 C2 C3 . . 117.8(6) ?
C7 C2 C1 . . 117.3(5) ?
C3 C2 C1 . . 124.8(6) ?
O2 C3 C4 . . 120.8(6) ?
O2 C3 C2 . . 119.2(6) ?
C4 C3 C2 . . 120.0(6) ?
C5 C4 C3 . . 120.0(6) ?
C5 C4 H4 . . 120.0 ?
C3 C4 H4 . . 120.0 ?
C4 C5 C6 . . 121.3(7) ?
C4 C5 H5 . . 119.3 ?
C6 C5 H5 . . 119.3 ?
C5 C6 C7 . . 118.4(7) ?
C5 C6 H6 . . 120.8 ?
C7 C6 H6 . . 120.8 ?
C2 C7 C6 . . 122.3(6) ?
C2 C7 H7 . . 118.8 ?
C6 C7 H7 . . 118.8 ?
C9 C8 H8A . . 109.5 ?
C9 C8 H8B . . 109.5 ?
H8A C8 H8B . . 109.5 ?
C9 C8 H8C . . 109.5 ?
H8A C8 H8C . . 109.5 ?
H8B C8 H8C . . 109.5 ?
N2 C9 C10 . . 114.8(5) ?
N2 C9 C8 . . 126.1(6) ?
C10 C9 C8 . . 118.9(6) ?
C11 C10 C15 . . 117.4(6) ?
C11 C10 C9 . . 124.5(5) ?
C15 C10 C9 . . 118.0(6) ?
C10 C11 C12 . . 121.4(6) ?
C10 C11 H11 . . 119.3 ?
C12 C11 H11 . . 119.3 ?
C13 C12 C11 . . 119.8(7) ?
C13 C12 H12 . . 120.1 ?
C11 C12 H12 . . 120.1 ?
C14 C13 C12 . . 120.7(6) ?
C14 C13 Cl1 . . 119.6(5) ?
C12 C13 Cl1 . . 119.8(6) ?
C13 C14 C15 . . 119.4(6) ?
C13 C14 H14 . . 120.3 ?
C15 C14 H14 . . 120.3 ?
C14 C15 C10 . . 121.1(7) ?
C14 C15 H15 . . 119.4 ?
C10 C15 H15 . . 119.4 ?

loop_
_geom_bond_atom_site_label_1
_geom_bond_atom_site_label_2
_geom_bond_site_symmetry_2
_geom_bond_distance
_geom_bond_publ_flag
Cl1 C13 . 1.752(7) ?
N1 C1 . 1.340(8) ?
N1 N2 . 1.379(7) ?
N1 H1 . 0.860 ?
N2 C9 . 1.284(8) ?
O1 C1 . 1.237(7) ?
O2 C3 . 1.372(8) ?
O2 H2 . 0.820 ?
C1 C2 . 1.508(9) ?
C2 C7 . 1.374(9) ?
C2 C3 . 1.412(9) ?
C3 C4 . 1.395(9) ?
C4 C5 . 1.367(10) ?
C4 H4 . 0.930 ?
C5 C6 . 1.375(10) ?
C5 H5 . 0.930 ?
C6 C7 . 1.395(9) ?
C6 H6 . 0.930 ?
C7 H7 . 0.930 ?
C8 C9 . 1.518(8) ?
C8 H8A . 0.960 ?
C8 H8B . 0.960 ?
C8 H8C . 0.960 ?
C9 C10 . 1.503(9) ?
C10 C11 . 1.380(9) ?
C10 C15 . 1.403(8) ?
C11 C12 . 1.390(9) ?
C11 H11 . 0.930 ?
C12 C13 . 1.379(10) ?
C12 H12 . 0.930 ?
C13 C14 . 1.361(10) ?
C14 C15 . 1.400(9) ?
C14 H14 . 0.930 ?
C15 H15 . 0.930 ?

loop_
_geom_hbond_atom_site_label_D
_geom_hbond_atom_site_label_H
_geom_hbond_atom_site_label_A
_geom_hbond_site_symmetry_A
_geom_hbond_distance_DH
_geom_hbond_distance_HA
_geom_hbond_distance_DA
_geom_hbond_angle_DHA
N1 H1 O2 . 0.86 1.96 2.645(6) 135.2
O2 H2 O1 6_556 0.82 1.92 2.676(6) 152.5

loop_
_cod_related_entry_id
_cod_related_entry_database
_cod_related_entry_code
1 ChemSpider 7890392
